data_7231009
loop_
_publ_author_name
'Clulow, Rebecca'
'Lightfoot, Philip'

_publ_section_title
;
 New sarcosine--metal halide complexes related to ferroelectric TSCC
;
_journal_issue 28
_journal_name_full CrystEngComm
_journal_page_first 4012
_journal_paper_doi 10.1039/C8CE00719E
_journal_volume 20
_journal_year 2018
_chemical_formula_moiety 'C9 H25 Mn N3 O8, 2(I)'
_chemical_formula_sum 'C9 H25 I2 Mn N3 O8'
_chemical_formula_weight 612.06
_space_group_crystal_system orthorhombic
_space_group_IT_number 62
_space_group_name_Hall '-P 2ac 2n'
_space_group_name_H-M_alt 'P n m a'
_symmetry_space_group_name_Hall '-P 2ac 2n'
_symmetry_space_group_name_H-M 'P n m a'
_atom_sites_solution_hydrogens mixed
_audit_creation_method SHELXL-2014/7
_audit_update_record
;
2018-05-03 deposited with the CCDC.
2018-06-25 downloaded from the CCDC.
;
_cell_angle_alpha 90
_cell_angle_beta 90
_cell_angle_gamma 90
_cell_formula_units_Z 4
_cell_length_a 9.8652(7)
_cell_length_b 19.2670(15)
_cell_length_c 10.3186(8)
_cell_measurement_reflns_used 857
_cell_measurement_temperature 293(2)
_cell_measurement_theta_max 27.5
_cell_measurement_theta_min 1.1
_cell_volume 1961.3(3)
_computing_structure_refinement 'SHELXL-2014/7 (Sheldrick, 2014)'
_diffrn_ambient_temperature 293(2)
_diffrn_detector_area_resol_mean 13.6612
_diffrn_measured_fraction_theta_full 0.999
_diffrn_measured_fraction_theta_max 0.998
_diffrn_measurement_device_type 'Rigaku Mercury2 (2x2 bin mode)'
_diffrn_measurement_method 'profile data from \w-scans'
_diffrn_radiation_type MoK\a
_diffrn_radiation_wavelength 0.71075
_diffrn_reflns_av_R_equivalents 0.0978
_diffrn_reflns_av_unetI/netI 0.0436
_diffrn_reflns_Laue_measured_fraction_full 0.999
_diffrn_reflns_Laue_measured_fraction_max 0.998
_diffrn_reflns_limit_h_max 12
_diffrn_reflns_limit_h_min -12
_diffrn_reflns_limit_k_max 25
_diffrn_reflns_limit_k_min -24
_diffrn_reflns_limit_l_max 13
_diffrn_reflns_limit_l_min -13
_diffrn_reflns_number 19214
_diffrn_reflns_point_group_measured_fraction_full 0.999
_diffrn_reflns_point_group_measured_fraction_max 0.998
_diffrn_reflns_theta_full 25.242
_diffrn_reflns_theta_max 27.520
_diffrn_reflns_theta_min 2.114
_diffrn_source 'Sealed Tube'
_exptl_absorpt_coefficient_mu 3.858
_exptl_absorpt_correction_T_max 1.000
_exptl_absorpt_correction_T_min 0.739
_exptl_absorpt_correction_type multi-scan
_exptl_absorpt_process_details
'The program SADABS-2008/1 - G.M. Sheldrick was used to apply a multi-scan absorption correction.'
_exptl_crystal_colour colourless
_exptl_crystal_density_diffrn 2.073
_exptl_crystal_description block
_exptl_crystal_F_000 1180
_exptl_crystal_size_max 0.16
_exptl_crystal_size_mid 0.16
_exptl_crystal_size_min 0.03
_refine_diff_density_max 1.345
_refine_diff_density_min -1.064
_refine_diff_density_rms 0.159
_refine_ls_extinction_method none
_refine_ls_goodness_of_fit_ref 0.977
_refine_ls_hydrogen_treatment mixed
_refine_ls_matrix_type full
_refine_ls_number_parameters 147
_refine_ls_number_reflns 2323
_refine_ls_number_restraints 5
_refine_ls_restrained_S_all 0.976
_refine_ls_R_factor_all 0.0916
_refine_ls_R_factor_gt 0.0421
_refine_ls_shift/su_max 0.003
_refine_ls_shift/su_mean 0.000
_refine_ls_structure_factor_coef Fsqd
_refine_ls_weighting_details 'w=1/[\s^2^(Fo^2^)+(0.0585P)^2^+7.7627P] where P=(Fo^2^+2Fc^2^)/3'
_refine_ls_weighting_scheme calc
_refine_ls_wR_factor_gt 0.0964
_refine_ls_wR_factor_ref 0.1239
_reflns_Friedel_coverage 0.000
_reflns_number_gt 1419
_reflns_number_total 2323
_reflns_threshold_expression 'I > 2\s(I)'
_cod_data_source_file c8ce00719e2.cif
_cod_data_source_block shelx_CCDC6
_cod_depositor_comments 'Adding full bibliography for 7231003--7231021.cif.'
_cod_database_code 7231009
_shelx_shelxl_version_number 2014/7
_shelx_space_group_comment
;
The symmetry employed for this shelxl refinement is uniquely defined
by the following loop, which should always be used as a source of
symmetry information in preference to the above space-group names.
They are only intended as comments.
;

loop_
_space_group_symop_operation_xyz
'x, y, z'
'-x+1/2, -y, z+1/2'
'x+1/2, -y+1/2, -z+1/2'
'-x, y+1/2, -z'
'-x, -y, -z'
'x-1/2, y, -z-1/2'
'-x-1/2, y-1/2, z-1/2'
'x, -y-1/2, z'

loop_
_atom_site_label
_atom_site_type_symbol
_atom_site_fract_x
_atom_site_fract_y
_atom_site_fract_z
_atom_site_U_iso_or_equiv
_atom_site_adp_type
_atom_site_occupancy
_atom_site_site_symmetry_order
_atom_site_calc_flag
_atom_site_refinement_flags_posn
_atom_site_refinement_flags_adp
_atom_site_refinement_flags_occupancy
I1 I 0.01696(5) 0.40818(2) 0.74773(5) 0.04127(18) Uani 1 1 d . . .
Mn2 Mn 0.40838(13) 0.7500 0.78568(12) 0.0220(3) Uani 1 2 d S T P
O5 O 0.5198(4) 0.6681(2) 0.6802(4) 0.0298(10) Uani 1 1 d D . .
O2 O 0.0454(6) 0.7500 0.5463(6) 0.0310(15) Uani 1 2 d S T P
O3 O 0.2967(4) 0.6640(2) 0.8775(4) 0.0262(9) Uani 1 1 d . . .
O1 O 0.2435(6) 0.7500 0.6493(6) 0.0377(16) Uani 1 2 d S T P
C4 C 0.3422(6) 0.6046(3) 0.9036(6) 0.0263(14) Uani 1 1 d . . .
C1 C 0.1727(9) 0.7500 0.5492(9) 0.0245(19) Uani 1 2 d S T P
C2 C 0.2447(9) 0.7500 0.4213(9) 0.030(2) Uani 1 2 d S T P
N1 N 0.1496(8) 0.7500 0.3109(8) 0.0320(18) Uani 1 2 d DS T P
O4 O 0.4578(4) 0.5823(2) 0.8792(5) 0.0356(11) Uani 1 1 d . . .
C5 C 0.2433(6) 0.5550(3) 0.9680(6) 0.0277(14) Uani 1 1 d . . .
H5 H 0.2027 0.5777 1.0425 0.033 Uiso 1 1 calc R U .
H6 H 0.1713 0.5437 0.9076 0.033 Uiso 1 1 calc R U .
N2 N 0.3105(6) 0.4905(3) 1.0104(5) 0.0276(12) Uani 1 1 d D . .
C6 C 0.2185(7) 0.4408(4) 1.0766(7) 0.0373(17) Uani 1 1 d . . .
H9 H 0.1773 0.4630 1.1499 0.056 Uiso 1 1 calc R U .
H11 H 0.2695 0.4012 1.1052 0.056 Uiso 1 1 calc R U .
H10 H 0.1492 0.4260 1.0174 0.056 Uiso 1 1 calc R U .
C3 C 0.2142(15) 0.7500 0.1808(11) 0.043(3) Uani 1 2 d S T P
H1 H 0.299(9) 0.714(4) 0.417(8) 0.06(3) Uiso 1 1 d . . .
H2 H 0.088(8) 0.711(3) 0.304(9) 0.09(3) Uiso 1 1 d D . .
H3 H 0.269(9) 0.712(5) 0.175(9) 0.07(3) Uiso 1 1 d . . .
H4 H 0.152(13) 0.7500 0.126(12) 0.05(4) Uiso 1 2 d S . P
H7 H 0.376(5) 0.499(3) 1.077(4) 0.020(16) Uiso 1 1 d D . .
H8 H 0.358(6) 0.469(3) 0.940(5) 0.036(19) Uiso 1 1 d D . .
H12 H 0.519(16) 0.637(7) 0.755(10) 0.19(8) Uiso 1 1 d D . .
H13 H 0.610(3) 0.673(3) 0.646(6) 0.033(18) Uiso 1 1 d D . .

loop_
_atom_site_aniso_label
_atom_site_aniso_U_11
_atom_site_aniso_U_22
_atom_site_aniso_U_33
_atom_site_aniso_U_23
_atom_site_aniso_U_13
_atom_site_aniso_U_12
I1 0.0456(3) 0.0382(3) 0.0401(3) 0.0031(2) 0.0047(2) 0.0008(2)
Mn2 0.0190(6) 0.0203(6) 0.0267(7) 0.000 -0.0003(5) 0.000
O5 0.022(2) 0.032(2) 0.036(3) -0.004(2) 0.008(2) -0.0003(19)
O2 0.024(3) 0.043(4) 0.026(3) 0.000 -0.001(3) 0.000
O3 0.023(2) 0.022(2) 0.034(2) 0.0060(18) 0.0011(19) 0.0006(18)
O1 0.028(4) 0.049(4) 0.035(4) 0.000 -0.014(3) 0.000
C4 0.024(3) 0.031(4) 0.023(3) 0.000(3) -0.003(2) -0.003(3)
C1 0.023(5) 0.019(4) 0.032(5) 0.000 0.002(4) 0.000
C2 0.019(5) 0.038(6) 0.032(5) 0.000 -0.001(4) 0.000
N1 0.032(5) 0.041(5) 0.023(4) 0.000 0.001(3) 0.000
O4 0.027(2) 0.034(3) 0.046(3) 0.010(2) 0.007(2) 0.006(2)
C5 0.026(3) 0.018(3) 0.040(4) 0.006(3) 0.002(3) 0.001(2)
N2 0.031(3) 0.024(3) 0.028(3) 0.006(2) 0.006(2) 0.001(2)
C6 0.039(4) 0.026(4) 0.047(4) 0.009(3) 0.006(3) -0.009(3)
C3 0.057(8) 0.041(7) 0.032(6) 0.000 0.013(6) 0.000

loop_
_atom_type_symbol
_atom_type_description
_atom_type_scat_dispersion_real
_atom_type_scat_dispersion_imag
_atom_type_scat_source
Mn Mn 0.3368 0.7283 'International Tables Vol C Tables 4.2.6.8 and 6.1.1.4'
I I -0.4742 1.8119 'International Tables Vol C Tables 4.2.6.8 and 6.1.1.4'
C C 0.0033 0.0016 'International Tables Vol C Tables 4.2.6.8 and 6.1.1.4'
N N 0.0061 0.0033 'International Tables Vol C Tables 4.2.6.8 and 6.1.1.4'
O O 0.0106 0.0060 'International Tables Vol C Tables 4.2.6.8 and 6.1.1.4'
H H 0.0000 0.0000 'International Tables Vol C Tables 4.2.6.8 and 6.1.1.4'

loop_
_geom_angle_atom_site_label_1
_geom_angle_atom_site_label_2
_geom_angle_atom_site_label_3
_geom_angle
_geom_angle_site_symmetry_1
_geom_angle_site_symmetry_3
O1 Mn2 O2 168.8(2) . 6_657
O1 Mn2 O3 84.43(17) . .
O2 Mn2 O3 88.18(16) 6_657 .
O1 Mn2 O3 84.43(17) . 8_575
O2 Mn2 O3 88.18(16) 6_657 8_575
O3 Mn2 O3 97.5(2) . 8_575
O1 Mn2 O5 93.09(18) . 8_575
O2 Mn2 O5 94.76(17) 6_657 8_575
O3 Mn2 O5 175.79(18) . 8_575
O3 Mn2 O5 85.64(16) 8_575 8_575
O1 Mn2 O5 93.09(18) . .
O2 Mn2 O5 94.76(17) 6_657 .
O3 Mn2 O5 85.64(16) . .
O3 Mn2 O5 175.79(18) 8_575 .
O5 Mn2 O5 91.1(2) 8_575 .
C1 O2 Mn2 126.5(6) . 6_557
C4 O3 Mn2 126.7(4) . .
C1 O1 Mn2 164.9(6) . .
O4 C4 O3 126.6(6) . .
O4 C4 C5 117.4(6) . .
O3 C4 C5 115.9(5) . .
O1 C1 O2 125.5(9) . .
O1 C1 C2 117.7(8) . .
O2 C1 C2 116.9(8) . .
N1 C2 C1 112.3(7) . .
C2 N1 C3 115.2(8) . .
N2 C5 C4 111.8(5) . .
C5 N2 C6 113.9(5) . .

loop_
_geom_bond_atom_site_label_1
_geom_bond_atom_site_label_2
_geom_bond_distance
_geom_bond_site_symmetry_2
Mn2 O1 2.151(6) .
Mn2 O2 2.199(6) 6_657
Mn2 O3 2.203(4) .
Mn2 O3 2.203(4) 8_575
Mn2 O5 2.209(5) 8_575
Mn2 O5 2.209(5) .
O2 C1 1.257(10) .
O2 Mn2 2.198(6) 6_557
O3 C4 1.260(7) .
O1 C1 1.246(11) .
C4 O4 1.244(7) .
C4 C5 1.518(9) .
C1 C2 1.499(13) .
C2 N1 1.476(12) .
N1 C3 1.486(13) .
C5 N2 1.476(8) .
N2 C6 1.486(8) .

loop_
_geom_hbond_atom_site_label_D
_geom_hbond_atom_site_label_H
_geom_hbond_atom_site_label_A
_geom_hbond_distance_DH
_geom_hbond_distance_HA
_geom_hbond_distance_DA
_geom_hbond_angle_DHA
_geom_hbond_site_symmetry_A
N1 H2 I1 0.97(2) 2.58(3) 3.515(4) 164(8) 5_566
N2 H7 I1 0.96(2) 2.72(4) 3.565(6) 147(5) 2_565
N2 H8 I1 0.96(2) 2.75(2) 3.709(5) 174(5) 6_657
